data_7007540
loop_
_publ_author_name
'Carr, Michael J.'
'Londesborough, Michael G. S.'
'Hamilton Mcleod, Alexander R.'
'Kennedy, John D.'

_publ_section_title
;
 Macropolyhedral boron-containing cluster chemistry. Metallathiaboranes
 from S2B17H17: isolation and characterisation of
 [(eta6-MeC6H4isoPr)RuS2B16H16] and [(eta6-MeC6H4isoPr)RuS2B15H15].
;
_journal_issue 30
_journal_name_full 'Dalton transactions (Cambridge, England : 2003)'
_journal_page_first 3624
_journal_page_last 3626
_journal_paper_doi 10.1039/b607084c
_journal_year 2006
_chemical_formula_moiety 'C10 H29 B15 Ru S2'
_chemical_formula_sum 'C10 H29 B15 Ru S2'
_chemical_formula_weight 476.67
_chemical_name_systematic
;
?
;
_space_group_IT_number 14
_symmetry_cell_setting monoclinic
_symmetry_space_group_name_Hall '-P 2ybc'
_symmetry_space_group_name_H-M 'P 1 21/c 1'
_atom_sites_solution_hydrogens geom
_atom_sites_solution_primary direct
_atom_sites_solution_secondary difmap
_audit_creation_method SHELXL-97
_cell_angle_alpha 90.00
_cell_angle_beta 104.232(2)
_cell_angle_gamma 90.00
_cell_formula_units_Z 4
_cell_length_a 9.9449(4)
_cell_length_b 12.3399(4)
_cell_length_c 18.3760(7)
_cell_measurement_temperature 150(2)
_cell_volume 2185.87(14)
_computing_cell_refinement
;
DENZO-SMN and COLLECT (Otwinowski & Minor, 1996)
;
_computing_data_collection
;
DENZO-SMN and COLLECT (Otwinowski & Minor, 1996)
;
_computing_data_reduction
;
DENZO-SMN and COLLECT (Otwinowski & Minor, 1996)
;
_computing_molecular_graphics
;
ORTEP3 for Windows (Farrugia, 1997)
XSeed (Barbour, 2001)
;
_computing_publication_material
;
'enCIFer (CCDC, 2002)'
;
_computing_structure_refinement
;
SHELXS-97 (Sheldrick, 1986)
;
_computing_structure_solution
;
SHELXS-97 (Sheldrick, 1986)
;
_diffrn_ambient_temperature 150(2)
_diffrn_measured_fraction_theta_full 0.991
_diffrn_measured_fraction_theta_max 0.991
_diffrn_measurement_device_type 'Nonius KappaCCD'
_diffrn_measurement_method
;
Detector set at 30mm from sample with different 2theta offsets
1 degree phi exposures for chi=0 degree settings
1 degree omega exposures for chi=90 degree settings
;
_diffrn_radiation_collimation miracol
_diffrn_radiation_detector 'CCD plate'
_diffrn_radiation_monochromator graphite
_diffrn_radiation_source 'Fine-focus Sealed tube'
_diffrn_radiation_type MoK\a
_diffrn_radiation_wavelength 0.71073
_diffrn_reflns_av_R_equivalents 0.0926
_diffrn_reflns_av_sigmaI/netI 0.0820
_diffrn_reflns_limit_h_max 12
_diffrn_reflns_limit_h_min -12
_diffrn_reflns_limit_k_max 16
_diffrn_reflns_limit_k_min -15
_diffrn_reflns_limit_l_max 23
_diffrn_reflns_limit_l_min -23
_diffrn_reflns_number 19161
_diffrn_reflns_theta_full 27.49
_diffrn_reflns_theta_max 27.49
_diffrn_reflns_theta_min 3.11
_exptl_absorpt_coefficient_mu 0.903
_exptl_absorpt_correction_T_max 0.9822
_exptl_absorpt_correction_T_min 0.5585
_exptl_absorpt_correction_type multi-scan
_exptl_absorpt_process_details
;
Using multiple and symmetry-related data measurements via the program SORTAV
See R.H. Blessing, Acta Cryst (1995), A51, 33-38
;
_exptl_crystal_colour Yellow
_exptl_crystal_density_diffrn 1.448
_exptl_crystal_density_method 'not measured'
_exptl_crystal_description plate
_exptl_crystal_F_000 960
_exptl_crystal_size_max 0.73
_exptl_crystal_size_mid 0.13
_exptl_crystal_size_min 0.02
_refine_diff_density_max 0.474
_refine_diff_density_min -0.928
_refine_diff_density_rms 0.125
_refine_ls_extinction_method none
_refine_ls_goodness_of_fit_ref 0.998
_refine_ls_hydrogen_treatment mixed
_refine_ls_matrix_type full
_refine_ls_number_parameters 316
_refine_ls_number_reflns 4968
_refine_ls_number_restraints 0
_refine_ls_restrained_S_all 0.998
_refine_ls_R_factor_all 0.0811
_refine_ls_R_factor_gt 0.0433
_refine_ls_shift/su_max 0.000
_refine_ls_shift/su_mean 0.000
_refine_ls_structure_factor_coef Fsqd
_refine_ls_weighting_details 'w=1/[\s^2^(Fo^2^)+(0.0461P)^2^+0.0000P] where P=(Fo^2^+2Fc^2^)/3'
_refine_ls_weighting_scheme calc
_refine_ls_wR_factor_gt 0.0937
_refine_ls_wR_factor_ref 0.1072
_reflns_number_gt 3247
_reflns_number_total 4968
_reflns_threshold_expression >2sigma(I)
_cod_data_source_file b607084c.txt
_cod_data_source_block ahm26b
_cod_depositor_comments
;
The following automatic conversions were performed:
'_symmetry_cell_setting' value 'Monoclinic' changed to 'monoclinic'
according to '/home/saulius/struct/CIF-dictionaries/cif_core.dic'
dictionary named 'cif_core.dic' version 2.4.1 from 2010-06-29.

Automatic conversion script
Id: cif_fix_enum 1527 2010-12-29 10:47:43Z saulius 
;
_cod_original_sg_symbol_H-M P21/c
_cod_database_code 7007540

loop_
_symmetry_equiv_pos_as_xyz
'x, y, z'
'-x, y+1/2, -z+1/2'
'-x, -y, -z'
'x, -y-1/2, z-1/2'

loop_
_atom_site_label
_atom_site_type_symbol
_atom_site_fract_x
_atom_site_fract_y
_atom_site_fract_z
_atom_site_U_iso_or_equiv
_atom_site_adp_type
_atom_site_occupancy
_atom_site_symmetry_multiplicity
_atom_site_calc_flag
_atom_site_refinement_flags
_atom_site_disorder_assembly
_atom_site_disorder_group
Ru10 Ru 0.06239(3) 0.25165(2) 0.179860(14) 0.02645(11) Uani 1 1 d . . .
S9 S -0.04324(12) 0.41559(10) 0.13189(7) 0.0275(3) Uani 0.60 1 d P A 1
S11 S -0.07497(17) 0.15178(15) 0.07967(9) 0.0352(4) Uani 0.40 1 d P A 2
S356 S -0.48068(9) 0.34537(8) -0.03094(5) 0.0390(2) Uani 1 1 d . . .
C20 C 0.2510(3) 0.3341(3) 0.24515(19) 0.0347(8) Uani 1 1 d . A .
H20 H 0.2732 0.4090 0.2454 0.042 Uiso 1 1 calc R . .
C21 C 0.2907(3) 0.2655(3) 0.1927(2) 0.0339(9) Uani 1 1 d . A .
H21 H 0.3400 0.2945 0.1589 0.041 Uiso 1 1 calc R . .
C22 C 0.2576(3) 0.1538(3) 0.18988(19) 0.0336(8) Uani 1 1 d . A .
C23 C 0.2984(4) 0.0760(3) 0.1359(2) 0.0420(9) Uani 1 1 d . . .
H23 H 0.2250 0.0190 0.1229 0.050 Uiso 1 1 calc R A .
C24 C 0.3116(4) 0.1285(4) 0.0629(2) 0.0585(12) Uani 1 1 d . A .
H24A H 0.2266 0.1689 0.0405 0.088 Uiso 1 1 calc R . .
H24B H 0.3258 0.0722 0.0279 0.088 Uiso 1 1 calc R . .
H24C H 0.3909 0.1782 0.0733 0.088 Uiso 1 1 calc R . .
C25 C 0.4358(4) 0.0199(3) 0.1768(2) 0.0530(11) Uani 1 1 d . A .
H25A H 0.4681 -0.0267 0.1413 0.080 Uiso 1 1 calc R . .
H25B H 0.4200 -0.0241 0.2183 0.080 Uiso 1 1 calc R . .
H25C H 0.5062 0.0751 0.1965 0.080 Uiso 1 1 calc R . .
C26 C 0.1823(3) 0.1152(3) 0.2405(2) 0.0352(8) Uani 1 1 d . A .
H26 H 0.1568 0.0408 0.2388 0.042 Uiso 1 1 calc R . .
C27 C 0.1439(4) 0.1838(3) 0.29358(19) 0.0375(9) Uani 1 1 d . A .
H27 H 0.0937 0.1549 0.3270 0.045 Uiso 1 1 calc R . .
C28 C 0.1792(4) 0.2949(3) 0.29751(19) 0.0355(8) Uani 1 1 d . A .
C29 C 0.1422(4) 0.3687(3) 0.3547(2) 0.0496(11) Uani 1 1 d . . .
H29A H 0.0662 0.3366 0.3727 0.074 Uiso 1 1 calc R A .
H29B H 0.1129 0.4392 0.3316 0.074 Uiso 1 1 calc R . .
H29C H 0.2233 0.3784 0.3970 0.074 Uiso 1 1 calc R . .
B1 B -0.2985(4) 0.2721(3) 0.1379(3) 0.0360(10) Uani 1 1 d . . .
B1' B -0.1244(4) 0.3450(4) -0.0443(2) 0.0326(9) Uani 1 1 d . A .
B2 B -0.2667(4) 0.1775(4) 0.0706(2) 0.0374(10) Uani 1 1 d . A .
B2' B -0.2687(4) 0.3809(4) -0.1229(2) 0.0381(10) Uani 1 1 d . . .
B3 B -0.3139(4) 0.3114(3) 0.0443(2) 0.0325(9) Uani 1 1 d . A .
B4 B -0.2452(4) 0.4030(4) 0.1162(2) 0.0334(9) Uani 1 1 d . A .
B4' B -0.2132(4) 0.4718(4) -0.0447(2) 0.0334(9) Uani 1 1 d . . .
B5 B -0.1374(4) 0.3225(3) 0.1940(2) 0.0319(9) Uani 1 1 d . A .
B5' B -0.3970(4) 0.4487(4) -0.0868(2) 0.0407(10) Uani 1 1 d . . .
B6 B -0.1513(4) 0.1813(4) 0.1648(3) 0.0365(10) Uani 1 1 d . A .
B6' B -0.4130(5) 0.2998(4) -0.1177(2) 0.0413(11) Uani 1 1 d . . .
B7 B -0.1813(4) 0.2494(3) 0.0097(2) 0.0305(8) Uani 1 1 d . . .
B7' B -0.2383(4) 0.2427(4) -0.0913(2) 0.0349(9) Uani 1 1 d . A .
B8 B -0.1661(4) 0.3866(3) 0.0379(2) 0.0308(9) Uani 1 1 d . A .
B9 B -0.04324(12) 0.41559(10) 0.13189(7) 0.0275(3) Uani 0.40 1 d P A 2
H9 H 0.0367 0.4805 0.1349 0.033 Uiso 0.40 1 calc PR A 2
B11 B -0.07497(17) 0.15178(15) 0.07967(9) 0.0352(4) Uani 0.60 1 d P A 1
H11 H -0.0084 0.0927 0.0582 0.042 Uiso 0.60 1 calc PR A 1
H1 H -0.402(3) 0.253(2) 0.1702(16) 0.048(12) Uiso 1 1 d . . .
H1' H -0.014(3) 0.347(3) -0.0504(19) 0.037(10) Uiso 1 1 d . . .
H2 H -0.338(4) 0.106(3) 0.050(2) 0.055(11) Uiso 1 1 d . . .
H2' H -0.255(4) 0.403(3) -0.177(2) 0.057(12) Uiso 1 1 d . . .
H4 H -0.295(3) 0.484(3) 0.1216(19) 0.045(10) Uiso 1 1 d . . .
H4' H -0.166(4) 0.550(3) -0.051(2) 0.060(12) Uiso 1 1 d . . .
H5 H -0.130(3) 0.351(3) 0.2514(18) 0.031(9) Uiso 1 1 d . . .
H5' H -0.471(3) 0.509(3) -0.1241(18) 0.034(9) Uiso 1 1 d . . .
H6 H -0.155(3) 0.114(3) 0.202(2) 0.042(10) Uiso 1 1 d . . .
H6' H -0.491(4) 0.279(3) -0.1704(19) 0.031(9) Uiso 1 1 d . . .
H7' H -0.201(4) 0.187(4) -0.133(3) 0.078(15) Uiso 1 1 d . . .
H45' H -0.322(3) 0.488(3) -0.0264(19) 0.035(9) Uiso 1 1 d . . .
H67' H -0.364(4) 0.207(3) -0.088(2) 0.045(10) Uiso 1 1 d . . .
H91 H 0.057(9) 0.355(8) 0.128(5) 0.05(3) Uiso 0.40 1 d P . .
H101 H 0.016(5) 0.229(4) 0.088(3) 0.014(13) Uiso 0.60 1 d P . .

loop_
_atom_site_aniso_label
_atom_site_aniso_U_11
_atom_site_aniso_U_22
_atom_site_aniso_U_33
_atom_site_aniso_U_23
_atom_site_aniso_U_13
_atom_site_aniso_U_12
Ru10 0.02743(16) 0.02606(16) 0.02436(16) 0.00178(12) 0.00350(12) -0.00052(12)
S9 0.0270(6) 0.0286(7) 0.0242(6) 0.0011(5) 0.0015(5) 0.0017(5)
S11 0.0355(9) 0.0342(10) 0.0342(9) -0.0017(7) 0.0054(8) -0.0026(7)
S356 0.0264(4) 0.0520(6) 0.0369(5) -0.0003(4) 0.0044(4) -0.0011(4)
C20 0.0307(18) 0.034(2) 0.0336(19) 0.0008(16) -0.0032(16) -0.0019(16)
C21 0.0210(16) 0.042(3) 0.034(2) 0.0010(16) -0.0016(15) 0.0007(15)
C22 0.0298(18) 0.031(2) 0.0328(18) 0.0024(15) -0.0058(15) 0.0081(15)
C23 0.0356(19) 0.041(2) 0.046(2) -0.0082(18) 0.0029(18) 0.0052(17)
C24 0.061(3) 0.075(3) 0.040(2) -0.001(2) 0.013(2) 0.019(2)
C25 0.042(2) 0.050(3) 0.061(3) -0.010(2) 0.002(2) 0.0138(19)
C26 0.0355(19) 0.0269(19) 0.038(2) 0.0069(16) -0.0015(17) 0.0022(15)
C27 0.045(2) 0.038(2) 0.0259(18) 0.0107(16) 0.0033(17) 0.0013(17)
C28 0.038(2) 0.035(2) 0.0264(18) 0.0008(16) -0.0048(16) 0.0012(17)
C29 0.057(3) 0.053(3) 0.034(2) -0.0111(19) 0.0009(19) 0.001(2)
B1 0.033(2) 0.034(3) 0.040(2) -0.0019(18) 0.0091(19) -0.0029(17)
B1' 0.027(2) 0.040(3) 0.030(2) 0.0008(18) 0.0056(17) -0.0007(18)
B2 0.037(2) 0.038(3) 0.038(2) -0.0019(19) 0.011(2) -0.0090(19)
B2' 0.039(2) 0.048(3) 0.025(2) 0.0013(19) 0.0048(19) -0.003(2)
B3 0.027(2) 0.037(3) 0.031(2) -0.0011(18) 0.0035(17) 0.0008(18)
B4 0.032(2) 0.034(2) 0.033(2) -0.0002(18) 0.0063(18) 0.0034(18)
B4' 0.028(2) 0.038(2) 0.033(2) 0.0024(18) 0.0060(17) 0.0001(18)
B5 0.033(2) 0.036(2) 0.027(2) -0.0026(17) 0.0069(17) 0.0068(18)
B5' 0.033(2) 0.052(3) 0.033(2) 0.006(2) -0.0002(19) 0.000(2)
B6 0.032(2) 0.035(3) 0.042(2) 0.002(2) 0.0078(19) -0.0096(18)
B6' 0.040(2) 0.051(3) 0.030(2) 0.000(2) 0.002(2) -0.005(2)
B7 0.0287(19) 0.031(2) 0.030(2) -0.0048(18) 0.0049(16) -0.0014(18)
B7' 0.033(2) 0.041(3) 0.031(2) -0.0049(19) 0.0088(18) -0.0020(19)
B8 0.0274(19) 0.034(2) 0.029(2) 0.0005(17) 0.0037(17) -0.0025(17)
B9 0.0270(6) 0.0286(7) 0.0242(6) 0.0011(5) 0.0015(5) 0.0017(5)
B11 0.0355(9) 0.0342(10) 0.0342(9) -0.0017(7) 0.0054(8) -0.0026(7)

loop_
_atom_type_symbol
_atom_type_description
_atom_type_scat_dispersion_real
_atom_type_scat_dispersion_imag
_atom_type_scat_source
C C 0.0033 0.0016 'International Tables Vol C Tables 4.2.6.8 and 6.1.1.4'
H H 0.0000 0.0000 'International Tables Vol C Tables 4.2.6.8 and 6.1.1.4'
B B 0.0013 0.0007 'International Tables Vol C Tables 4.2.6.8 and 6.1.1.4'
S S 0.1246 0.1234 'International Tables Vol C Tables 4.2.6.8 and 6.1.1.4'
Ru Ru -1.2594 0.8363 'International Tables Vol C Tables 4.2.6.8 and 6.1.1.4'

loop_
_geom_angle_atom_site_label_1
_geom_angle_atom_site_label_2
_geom_angle_atom_site_label_3
_geom_angle
_geom_angle_site_symmetry_1
_geom_angle_site_symmetry_3
_geom_angle_publ_flag
C26 Ru10 C20 78.19(13) . . ?
C26 Ru10 C27 37.35(13) . . ?
C20 Ru10 C27 66.20(14) . . ?
C26 Ru10 C21 66.08(13) . . ?
C20 Ru10 C21 37.03(13) . . ?
C27 Ru10 C21 78.60(14) . . ?
C26 Ru10 B5 128.64(15) . . ?
C20 Ru10 B5 114.54(14) . . ?
C27 Ru10 B5 99.63(14) . . ?
C21 Ru10 B5 149.92(15) . . ?
C26 Ru10 B6 98.34(15) . . ?
C20 Ru10 B6 153.46(16) . . ?
C27 Ru10 B6 94.93(15) . . ?
C21 Ru10 B6 161.63(15) . . ?
B5 Ru10 B6 47.74(16) . . ?
C26 Ru10 C28 66.94(14) . . ?
C20 Ru10 C28 37.00(13) . . ?
C27 Ru10 C28 36.90(14) . . ?
C21 Ru10 C28 67.00(14) . . ?
B5 Ru10 C28 93.37(14) . . ?
B6 Ru10 C28 117.29(15) . . ?
C26 Ru10 C22 36.93(13) . . ?
C20 Ru10 C22 66.64(13) . . ?
C27 Ru10 C22 67.17(14) . . ?
C21 Ru10 C22 36.77(12) . . ?
B5 Ru10 C22 165.55(14) . . ?
B6 Ru10 C22 124.89(15) . . ?
C28 Ru10 C22 79.53(13) . . ?
C26 Ru10 S9 170.19(10) . . ?
C20 Ru10 S9 92.81(10) . . ?
C27 Ru10 S9 134.97(10) . . ?
C21 Ru10 S9 108.87(10) . . ?
B5 Ru10 S9 51.74(11) . . ?
B6 Ru10 S9 87.95(12) . . ?
C28 Ru10 S9 103.49(10) . . ?
C22 Ru10 S9 142.04(10) . . ?
C26 Ru10 S11 97.67(10) . . ?
C20 Ru10 S11 156.57(11) . . ?
C27 Ru10 S11 123.25(11) . . ?
C21 Ru10 S11 120.17(11) . . ?
B5 Ru10 S11 86.24(11) . . ?
B6 Ru10 S11 49.63(12) . . ?
C28 Ru10 S11 159.77(11) . . ?
C22 Ru10 S11 96.08(10) . . ?
S9 Ru10 S11 92.14(5) . . ?
C26 Ru10 H91 149(3) . . ?
C20 Ru10 H91 82(3) . . ?
C27 Ru10 H91 145(3) . . ?
C21 Ru10 H91 83(3) . . ?
B5 Ru10 H91 82(3) . . ?
B6 Ru10 H91 110(3) . . ?
C28 Ru10 H91 109(3) . . ?
C22 Ru10 H91 112(3) . . ?
S9 Ru10 H91 30(3) . . ?
S11 Ru10 H91 91(3) . . ?
C26 Ru10 H101 111.3(16) . . ?
C20 Ru10 H101 128.0(17) . . ?
C27 Ru10 H101 147.2(16) . . ?
C21 Ru10 H101 98.0(17) . . ?
B5 Ru10 H101 98.8(17) . . ?
B6 Ru10 H101 78.1(17) . . ?
C28 Ru10 H101 164.6(17) . . ?
C22 Ru10 H101 90.5(17) . . ?
S9 Ru10 H101 77.3(16) . . ?
S11 Ru10 H101 32.2(16) . . ?
H91 Ru10 H101 64(3) . . ?
B8 S9 B4 56.11(17) . . ?
B8 S9 B5 97.12(17) . . ?
B4 S9 B5 55.55(17) . . ?
B8 S9 Ru10 107.99(14) . . ?
B4 S9 Ru10 109.48(14) . . ?
B5 S9 Ru10 61.42(12) . . ?
B8 S9 H91 100(4) . . ?
B4 S9 H91 138(4) . . ?
B5 S9 H91 101(4) . . ?
Ru10 S9 H91 39(4) . . ?
B7 S11 B2 56.69(18) . . ?
B7 S11 B6 99.5(2) . . ?
B2 S11 B6 56.92(18) . . ?
B7 S11 Ru10 108.61(15) . . ?
B2 S11 Ru10 111.00(15) . . ?
B6 S11 Ru10 62.38(13) . . ?
B7 S11 H101 83(2) . . ?
B2 S11 H101 123(2) . . ?
B6 S11 H101 100(2) . . ?
Ru10 S11 H101 43(2) . . ?
B3 S356 B5' 96.71(18) . . ?
B3 S356 B6' 96.59(19) . . ?
B5' S356 B6' 58.8(2) . . ?
C21 C20 C28 122.2(4) . . ?
C21 C20 Ru10 72.3(2) . . ?
C28 C20 Ru10 73.1(2) . . ?
C21 C20 H20 118.9 . . ?
C28 C20 H20 118.9 . . ?
Ru10 C20 H20 128.0 . . ?
C20 C21 C22 120.5(4) . . ?
C20 C21 Ru10 70.7(2) . . ?
C22 C21 Ru10 72.57(19) . . ?
C20 C21 H21 119.7 . . ?
C22 C21 H21 119.7 . . ?
Ru10 C21 H21 129.4 . . ?
C26 C22 C21 117.4(3) . . ?
C26 C22 C23 119.4(3) . . ?
C21 C22 C23 123.1(4) . . ?
C26 C22 Ru10 69.47(19) . . ?
C21 C22 Ru10 70.66(19) . . ?
C23 C22 Ru10 130.8(2) . . ?
C22 C23 C24 113.9(3) . . ?
C22 C23 C25 108.2(3) . . ?
C24 C23 C25 111.1(3) . . ?
C22 C23 H23 107.8 . . ?
C24 C23 H23 107.8 . . ?
C25 C23 H23 107.8 . . ?
C23 C24 H24A 109.5 . . ?
C23 C24 H24B 109.5 . . ?
H24A C24 H24B 109.5 . . ?
C23 C24 H24C 109.5 . . ?
H24A C24 H24C 109.5 . . ?
H24B C24 H24C 109.5 . . ?
C23 C25 H25A 109.5 . . ?
C23 C25 H25B 109.5 . . ?
H25A C25 H25B 109.5 . . ?
C23 C25 H25C 109.5 . . ?
H25A C25 H25C 109.5 . . ?
H25B C25 H25C 109.5 . . ?
C22 C26 C27 122.0(3) . . ?
C22 C26 Ru10 73.59(19) . . ?
C27 C26 Ru10 71.7(2) . . ?
C22 C26 H26 119.0 . . ?
C27 C26 H26 119.0 . . ?
Ru10 C26 H26 127.9 . . ?
C26 C27 C28 120.7(3) . . ?
C26 C27 Ru10 70.95(19) . . ?
C28 C27 Ru10 73.12(19) . . ?
C26 C27 H27 119.6 . . ?
C28 C27 H27 119.6 . . ?
Ru10 C27 H27 128.6 . . ?
C27 C28 C20 117.2(3) . . ?
C27 C28 C29 121.5(4) . . ?
C20 C28 C29 121.3(4) . . ?
C27 C28 Ru10 69.98(19) . . ?
C20 C28 Ru10 69.89(19) . . ?
C29 C28 Ru10 131.1(3) . . ?
C28 C29 H29A 109.5 . . ?
C28 C29 H29B 109.5 . . ?
H29A C29 H29B 109.5 . . ?
C28 C29 H29C 109.5 . . ?
H29A C29 H29C 109.5 . . ?
H29B C29 H29C 109.5 . . ?
B3 B1 B4 59.2(2) . . ?
B3 B1 B2 59.4(2) . . ?
B4 B1 B2 109.1(3) . . ?
B3 B1 B5 108.6(3) . . ?
B4 B1 B5 62.5(2) . . ?
B2 B1 B5 109.9(3) . . ?
B3 B1 B6 108.0(3) . . ?
B4 B1 B6 111.0(3) . . ?
B2 B1 B6 61.1(2) . . ?
B5 B1 B6 60.6(2) . . ?
B3 B1 H1 126.5(13) . . ?
B4 B1 H1 124.3(12) . . ?
B2 B1 H1 119.0(12) . . ?
B5 B1 H1 118.9(12) . . ?
B6 B1 H1 115.7(12) . . ?
B7 B1' B8 61.3(2) . . ?
B7 B1' B7' 62.1(2) . . ?
B8 B1' B7' 111.9(3) . . ?
B7 B1' B4' 111.6(3) . . ?
B8 B1' B4' 61.6(2) . . ?
B7' B1' B4' 111.3(3) . . ?
B7 B1' B2' 108.4(3) . . ?
B8 B1' B2' 107.9(3) . . ?
B7' B1' B2' 60.2(2) . . ?
B4' B1' B2' 59.7(2) . . ?
B7 B1' H1' 122.5(17) . . ?
B8 B1' H1' 121.5(18) . . ?
B7' B1' H1' 119.3(18) . . ?
B4' B1' H1' 117.8(18) . . ?
B2' B1' H1' 120.6(17) . . ?
B3 B2 B1 59.5(2) . . ?
B3 B2 B7 59.9(2) . . ?
B1 B2 B7 107.4(3) . . ?
B3 B2 B6 107.4(3) . . ?
B1 B2 B6 60.2(2) . . ?
B7 B2 B6 107.1(3) . . ?
B3 B2 S11 112.1(3) . . ?
B1 B2 S11 113.2(3) . . ?
B7 B2 S11 61.26(19) . . ?
B6 B2 S11 62.5(2) . . ?
B3 B2 H2 122.4(19) . . ?
B1 B2 H2 122.1(19) . . ?
B7 B2 H2 122(2) . . ?
B6 B2 H2 122(2) . . ?
S11 B2 H2 115.7(19) . . ?
B6' B2' B5' 65.3(3) . . ?
B6' B2' B4' 113.7(3) . . ?
B5' B2' B4' 61.1(2) . . ?
B6' B2' B7' 61.5(3) . . ?
B5' B2' B7' 113.7(3) . . ?
B4' B2' B7' 109.7(3) . . ?
B6' B2' B1' 108.1(3) . . ?
B5' B2' B1' 108.3(3) . . ?
B4' B2' B1' 59.4(2) . . ?
B7' B2' B1' 58.5(2) . . ?
B6' B2' H2' 119(2) . . ?
B5' B2' H2' 119(2) . . ?
B4' B2' H2' 120(2) . . ?
B7' B2' H2' 119(2) . . ?
B1' B2' H2' 123(2) . . ?
B4 B3 B2 111.9(3) . . ?
B4 B3 B1 60.9(2) . . ?
B2 B3 B1 61.1(2) . . ?
B4 B3 B8 62.2(2) . . ?
B2 B3 B8 110.0(3) . . ?
B1 B3 B8 109.7(3) . . ?
B4 B3 B7 111.3(3) . . ?
B2 B3 B7 61.3(2) . . ?
B1 B3 B7 109.8(3) . . ?
B8 B3 B7 59.8(2) . . ?
B4 B3 S356 120.7(3) . . ?
B2 B3 S356 121.8(3) . . ?
B1 B3 S356 128.0(3) . . ?
B8 B3 S356 114.9(3) . . ?
B7 B3 S356 114.9(2) . . ?
B3 B4 B1 59.8(2) . . ?
B3 B4 B8 59.5(2) . . ?
B1 B4 B8 106.7(3) . . ?
B3 B4 B5 106.4(3) . . ?
B1 B4 B5 59.1(2) . . ?
B8 B4 B5 105.7(3) . . ?
B3 B4 S9 111.0(3) . . ?
B1 B4 S9 113.0(3) . . ?
B8 B4 S9 59.84(17) . . ?
B5 B4 S9 63.39(18) . . ?
B3 B4 H4 122.7(17) . . ?
B1 B4 H4 128.6(18) . . ?
B8 B4 H4 116.9(19) . . ?
B5 B4 H4 126.1(18) . . ?
S9 B4 H4 111.7(18) . . ?
B1' B4' B2' 60.9(2) . . ?
B1' B4' B8 57.7(2) . . ?
B2' B4' B8 105.8(3) . . ?
B1' B4' B5' 107.8(3) . . ?
B2' B4' B5' 59.0(2) . . ?
B8 B4' B5' 106.9(3) . . ?
B1' B4' H4' 123(2) . . ?
B2' B4' H4' 122(2) . . ?
B8 B4' H4' 125(2) . . ?
B5' B4' H4' 120(2) . . ?
B1' B4' H45' 127.4(16) . . ?
B2' B4' H45' 101.6(16) . . ?
B8 B4' H45' 85.9(16) . . ?
B5' B4' H45' 44.1(15) . . ?
H4' B4' H45' 108(3) . . ?
B1 B5 B6 60.3(2) . . ?
B1 B5 B4 58.3(2) . . ?
B6 B5 B4 107.4(3) . . ?
B1 B5 S9 110.4(2) . . ?
B6 B5 S9 113.1(2) . . ?
B4 B5 S9 61.06(18) . . ?
B1 B5 Ru10 119.4(2) . . ?
B6 B5 Ru10 66.28(18) . . ?
B4 B5 Ru10 118.7(2) . . ?
S9 B5 Ru10 66.84(13) . . ?
B1 B5 H5 120.1(17) . . ?
B6 B5 H5 124.8(17) . . ?
B4 B5 H5 117.4(17) . . ?
S9 B5 H5 115.9(17) . . ?
Ru10 B5 H5 112.7(16) . . ?
B2' B5' B4' 59.9(2) . . ?
B2' B5' B6' 57.0(2) . . ?
B4' B5' B6' 106.1(3) . . ?
B2' B5' S356 109.0(3) . . ?
B4' B5' S356 113.1(3) . . ?
B6' B5' S356 60.9(2) . . ?
B2' B5' H5' 119.5(17) . . ?
B4' B5' H5' 125.5(17) . . ?
B6' B5' H5' 116.6(17) . . ?
S356 B5' H5' 116.4(17) . . ?
B2' B5' H45' 100.7(15) . . ?
B4' B5' H45' 42.3(15) . . ?
B6' B5' H45' 127.8(15) . . ?
S356 B5' H45' 91.3(16) . . ?
H5' B5' H45' 115(2) . . ?
B1 B6 B5 59.1(2) . . ?
B1 B6 B2 58.7(2) . . ?
B5 B6 B2 106.8(3) . . ?
B1 B6 S11 110.3(3) . . ?
B5 B6 S11 113.8(3) . . ?
B2 B6 S11 60.6(2) . . ?
B1 B6 Ru10 118.1(3) . . ?
B5 B6 Ru10 65.97(18) . . ?
B2 B6 Ru10 118.8(3) . . ?
S11 B6 Ru10 67.99(14) . . ?
B1 B6 H6 119.7(19) . . ?
B5 B6 H6 124(2) . . ?
B2 B6 H6 118.1(18) . . ?
S11 B6 H6 117(2) . . ?
Ru10 B6 H6 113.3(18) . . ?
B2' B6' B7' 60.1(2) . . ?
B2' B6' B5' 57.7(3) . . ?
B7' B6' B5' 106.6(3) . . ?
B2' B6' S356 109.1(3) . . ?
B7' B6' S356 112.8(3) . . ?
B5' B6' S356 60.3(2) . . ?
B2' B6' H6' 118.8(18) . . ?
B7' B6' H6' 123.9(18) . . ?
B5' B6' H6' 117.8(18) . . ?
S356 B6' H6' 118.1(18) . . ?
B2' B6' H67' 106.9(16) . . ?
B7' B6' H67' 47.0(16) . . ?
B5' B6' H67' 136.0(17) . . ?
S356 B6' H67' 94.7(17) . . ?
H6' B6' H67' 106(2) . . ?
B1' B7 B8 59.8(2) . . ?
B1' B7 B3 106.8(3) . . ?
B8 B7 B3 59.9(2) . . ?
B1' B7 B2 165.6(3) . . ?
B8 B7 B2 108.1(3) . . ?
B3 B7 B2 58.8(2) . . ?
B1' B7 B7' 60.3(2) . . ?
B8 B7 B7' 109.2(3) . . ?
B3 B7 B7' 108.4(3) . . ?
B2 B7 B7' 122.7(3) . . ?
B1' B7 S11 128.4(3) . . ?
B8 B7 S11 114.8(2) . . ?
B3 B7 S11 111.9(3) . . ?
B2 B7 S11 62.1(2) . . ?
B7' B7 S11 130.8(3) . . ?
B1' B7' B2' 61.3(2) . . ?
B1' B7' B7 57.6(2) . . ?
B2' B7' B7 105.9(3) . . ?
B1' B7' B6' 107.9(3) . . ?
B2' B7' B6' 58.4(2) . . ?
B7 B7' B6' 107.1(3) . . ?
B1' B7' H7' 119(2) . . ?
B2' B7' H7' 114(2) . . ?
B7 B7' H7' 130(2) . . ?
B6' B7' H7' 119(2) . . ?
B1' B7' H67' 134.9(17) . . ?
B2' B7' H67' 103.9(17) . . ?
B7 B7' H67' 91.9(16) . . ?
B6' B7' H67' 45.7(17) . . ?
H7' B7' H67' 106(3) . . ?
B1' B8 B7 58.9(2) . . ?
B1' B8 B3 106.5(3) . . ?
B7 B8 B3 60.3(2) . . ?
B1' B8 B4' 60.7(2) . . ?
B7 B8 B4' 108.9(3) . . ?
B3 B8 B4' 108.2(3) . . ?
B1' B8 B4 164.8(3) . . ?
B7 B8 B4 108.5(3) . . ?
B3 B8 B4 58.3(2) . . ?
B4' B8 B4 121.8(3) . . ?
B1' B8 S9 127.7(3) . . ?
B7 B8 S9 116.1(3) . . ?
B3 B8 S9 113.6(2) . . ?
B4' B8 S9 129.2(3) . . ?
B4 B8 S9 64.05(18) . . ?

loop_
_geom_bond_atom_site_label_1
_geom_bond_atom_site_label_2
_geom_bond_distance
_geom_bond_site_symmetry_2
_geom_bond_publ_flag
Ru10 C26 2.202(3) . ?
Ru10 C20 2.210(3) . ?
Ru10 C27 2.212(3) . ?
Ru10 C21 2.231(3) . ?
Ru10 B5 2.244(4) . ?
Ru10 B6 2.249(4) . ?
Ru10 C28 2.253(3) . ?
Ru10 C22 2.255(3) . ?
Ru10 S9 2.3490(12) . ?
Ru10 S11 2.3533(17) . ?
Ru10 H91 1.59(9) . ?
Ru10 H101 1.66(5) . ?
S9 B8 1.888(4) . ?
S9 B4 1.964(4) . ?
S9 B5 2.006(4) . ?
S9 H91 1.26(9) . ?
S11 B7 1.885(4) . ?
S11 B2 1.900(5) . ?
S11 B6 1.934(5) . ?
S11 H101 1.30(5) . ?
S356 B3 1.927(4) . ?
S356 B5' 1.948(5) . ?
S356 B6' 1.960(5) . ?
C20 C21 1.410(5) . ?
C20 C28 1.417(5) . ?
C20 H20 0.9500 . ?
C21 C22 1.415(5) . ?
C21 H21 0.9500 . ?
C22 C26 1.413(5) . ?
C22 C23 1.506(5) . ?
C23 C24 1.524(6) . ?
C23 C25 1.551(5) . ?
C23 H23 1.0000 . ?
C24 H24A 0.9800 . ?
C24 H24B 0.9800 . ?
C24 H24C 0.9800 . ?
C25 H25A 0.9800 . ?
C25 H25B 0.9800 . ?
C25 H25C 0.9800 . ?
C26 C27 1.413(5) . ?
C26 H26 0.9500 . ?
C27 C28 1.414(5) . ?
C27 H27 0.9500 . ?
C28 C29 1.502(5) . ?
C29 H29A 0.9800 . ?
C29 H29B 0.9800 . ?
C29 H29C 0.9800 . ?
B1 B3 1.756(6) . ?
B1 B4 1.775(6) . ?
B1 B2 1.784(6) . ?
B1 B5 1.790(6) . ?
B1 B6 1.812(6) . ?
B1 H1 1.33(3) . ?
B1' B7 1.724(6) . ?
B1' B8 1.739(6) . ?
B1' B7' 1.772(6) . ?
B1' B4' 1.795(6) . ?
B1' B2' 1.823(6) . ?
B1' H1' 1.13(3) . ?
B2 B3 1.753(6) . ?
B2 B7 1.797(6) . ?
B2 B6 1.827(6) . ?
B2 H2 1.14(4) . ?
B2' B6' 1.771(6) . ?
B2' B5' 1.784(7) . ?
B2' B4' 1.800(6) . ?
B2' B7' 1.802(7) . ?
B2' H2' 1.06(4) . ?
B3 B4 1.745(6) . ?
B3 B8 1.766(6) . ?
B3 B7 1.773(6) . ?
B4 B8 1.813(6) . ?
B4 B5 1.850(6) . ?
B4 H4 1.13(4) . ?
B4' B8 1.812(6) . ?
B4' B5' 1.823(6) . ?
B4' H4' 1.09(4) . ?
B4' H45' 1.23(3) . ?
B5 B6 1.818(6) . ?
B5 H5 1.10(3) . ?
B5' B6' 1.918(7) . ?
B5' H5' 1.14(3) . ?
B5' H45' 1.27(3) . ?
B6 H6 1.09(4) . ?
B6' B7' 1.826(6) . ?
B6' H6' 1.11(3) . ?
B6' H67' 1.31(4) . ?
B7 B8 1.765(6) . ?
B7 B7' 1.804(6) . ?
B7' H7' 1.16(5) . ?
B7' H67' 1.34(4) . ?
